data_4126101
loop_
_publ_author_name
'Liu, Zhiqiang'
'Ishibashi, Jacob S. A.'
'Darrigan, Clovis'
'Dargelos, Alain'
'Chrostowska, Anna'
'Li, Bo'
'Vasiliu, Monica'
'Dixon, David A.'
'Liu, Shih-Yuan'

_publ_section_title
;
 The Least Stable Isomer of BN Naphthalene: Toward Predictive Trends for
 the Optoelectronic Properties of BN Acenes.
;
_journal_issue 17
_journal_name_full 'Journal of the American Chemical Society'
_journal_page_first 6082
_journal_page_last 6085
_journal_paper_doi 10.1021/jacs.7b02661
_journal_volume 139
_journal_year 2017
_chemical_absolute_configuration unk
_chemical_formula_moiety 'C8 H7 B F N'
_chemical_formula_sum 'C8 H7 B F N'
_chemical_formula_weight 146.96
_space_group_crystal_system monoclinic
_space_group_IT_number 7
_space_group_name_Hall 'P -2yc'
_space_group_name_H-M_alt 'P 1 c 1'
_symmetry_space_group_name_Hall 'P -2yc'
_symmetry_space_group_name_H-M 'P 1 c 1'
_atom_sites_solution_hydrogens mixed
_atom_sites_solution_primary direct
_atom_sites_solution_secondary difmap
_audit_creation_method SHELXL-2014/7
_cell_angle_alpha 90
_cell_angle_beta 103.790(7)
_cell_angle_gamma 90
_cell_formula_units_Z 4
_cell_length_a 7.465(3)
_cell_length_b 14.687(6)
_cell_length_c 6.709(3)
_cell_measurement_reflns_used 1526
_cell_measurement_temperature 100(2)
_cell_measurement_theta_max 28.43
_cell_measurement_theta_min 2.77
_cell_volume 714.4(5)
_computing_cell_refinement 'SAINT (Bruker, 2014)'
_computing_data_collection 'APEX2 (Bruker, 2014)'
_computing_data_reduction 'SAINT (Bruker, 2014)'
_computing_molecular_graphics 'Bruker SHELXTL'
_computing_publication_material 'Bruker SHELXTL'
_computing_structure_refinement 'SHELXL-2014 (Sheldrick, 2014)'
_computing_structure_solution 'SHELXL-2014 (Sheldrick, 2014)'
_diffrn_ambient_temperature 100(2)
_diffrn_measured_fraction_theta_full 0.985
_diffrn_measured_fraction_theta_max 0.967
_diffrn_measurement_device_type 'Bruker Kappa DUO CCD diffractometer'
_diffrn_measurement_method '\f and \w scans'
_diffrn_radiation_type MoK\a
_diffrn_radiation_wavelength 0.71073
_diffrn_reflns_av_R_equivalents 0.0217
_diffrn_reflns_av_unetI/netI 0.0274
_diffrn_reflns_Laue_measured_fraction_full 0.985
_diffrn_reflns_Laue_measured_fraction_max 0.967
_diffrn_reflns_limit_h_max 8
_diffrn_reflns_limit_h_min -10
_diffrn_reflns_limit_k_max 14
_diffrn_reflns_limit_k_min -19
_diffrn_reflns_limit_l_max 6
_diffrn_reflns_limit_l_min -8
_diffrn_reflns_number 3916
_diffrn_reflns_point_group_measured_fraction_full 0.664
_diffrn_reflns_point_group_measured_fraction_max 0.641
_diffrn_reflns_theta_full 25.242
_diffrn_reflns_theta_max 28.431
_diffrn_reflns_theta_min 2.774
_diffrn_source 'fine-focus sealed tube'
_exptl_absorpt_coefficient_mu 0.097
_exptl_absorpt_correction_T_max 0.7457
_exptl_absorpt_correction_T_min 0.6999
_exptl_absorpt_correction_type multi-scan
_exptl_absorpt_process_details
;
Sheldrick, G.M. (2013). SADABS. Bruker AXS Inc. Madison, WI USA.
;
_exptl_crystal_colour colorless
_exptl_crystal_density_diffrn 1.366
_exptl_crystal_density_meas ?
_exptl_crystal_density_method none
_exptl_crystal_description block
_exptl_crystal_F_000 304
_exptl_crystal_size_max 0.600
_exptl_crystal_size_mid 0.380
_exptl_crystal_size_min 0.320
_refine_diff_density_max 0.246
_refine_diff_density_min -0.218
_refine_diff_density_rms 0.048
_refine_ls_abs_structure_details
;
 Flack x determined using 435 quotients [(I+)-(I-)]/[(I+)+(I-)]
 (Parsons, Flack and Wagner, Acta Cryst. B69 (2013) 249-259).
;
_refine_ls_extinction_coef na
_refine_ls_extinction_method none
_refine_ls_goodness_of_fit_ref 1.066
_refine_ls_hydrogen_treatment mixed
_refine_ls_matrix_type full
_refine_ls_number_parameters 205
_refine_ls_number_reflns 2294
_refine_ls_number_restraints 2
_refine_ls_restrained_S_all 1.065
_refine_ls_R_factor_all 0.0468
_refine_ls_R_factor_gt 0.0403
_refine_ls_shift/su_max 0.000
_refine_ls_shift/su_mean 0.000
_refine_ls_structure_factor_coef Fsqd
_refine_ls_weighting_details 'w=1/[\s^2^(Fo^2^)+(0.0662P)^2^+0.1056P] where P=(Fo^2^+2Fc^2^)/3'
_refine_ls_weighting_scheme calc
_refine_ls_wR_factor_gt 0.1094
_refine_ls_wR_factor_ref 0.1176
_reflns_Friedel_coverage 0.319
_reflns_Friedel_fraction_full 0.338
_reflns_Friedel_fraction_max 0.312
_reflns_number_gt 2005
_reflns_number_total 2294
_reflns_threshold_expression 'I > 2\s(I)'
_cod_data_source_file ja7b02661_si_003.cif
_cod_data_source_block C8H7BFN
_cod_depositor_comments
;
The following automatic conversions were performed:

'_exptl_crystal_density_meas' value 'not measured' was changed to '?'
- the value is perceived as not measured.

Automatic conversion script
Id: cif_fix_values 4973 2017-02-22 13:04:09Z antanas 
;
_cod_database_code 4126101
_shelx_shelxl_version_number 2014/7
_shelx_space_group_comment
;
The symmetry employed for this shelxl refinement is uniquely defined
by the following loop, which should always be used as a source of
symmetry information in preference to the above space-group names.
They are only intended as comments.
;
_shelx_estimated_absorpt_t_min 0.944
_shelx_estimated_absorpt_t_max 0.969

loop_
_space_group_symop_operation_xyz
'x, y, z'
'x, -y, z+1/2'

loop_
_atom_site_label
_atom_site_type_symbol
_atom_site_fract_x
_atom_site_fract_y
_atom_site_fract_z
_atom_site_U_iso_or_equiv
_atom_site_adp_type
_atom_site_occupancy
_atom_site_site_symmetry_order
_atom_site_calc_flag
_atom_site_refinement_flags_posn
_atom_site_refinement_flags_adp
F1 F 0.1900(2) 0.21405(8) 0.3030(3) 0.0280(4) Uani 1 1 d . .
N1 N 0.3683(3) 0.44354(12) 0.3468(3) 0.0147(4) Uani 1 1 d . .
B1 B 0.5475(4) 0.48793(18) 0.3932(4) 0.0198(5) Uani 1 1 d . .
H1B H 0.671(4) 0.4395(18) 0.420(5) 0.024 Uiso 1 1 d . U
C1 C 0.3580(3) 0.34925(15) 0.3422(3) 0.0165(5) Uani 1 1 d . .
H1 H 0.4682 0.3144 0.3657 0.020 Uiso 1 1 calc R U
C2 C 0.1955(4) 0.30696(14) 0.3052(4) 0.0193(5) Uani 1 1 d . .
C3 C 0.0249(3) 0.35400(16) 0.2669(4) 0.0224(5) Uani 1 1 d . .
H3 H -0.0894 0.3225 0.2427 0.027 Uiso 1 1 calc R U
C4 C 0.0333(3) 0.44661(16) 0.2664(4) 0.0201(5) Uani 1 1 d . .
H4 H -0.0782 0.4806 0.2378 0.024 Uiso 1 1 calc R U
C5 C 0.2050(3) 0.49395(15) 0.3078(3) 0.0158(4) Uani 1 1 d . .
C6 C 0.2135(3) 0.58850(15) 0.3109(4) 0.0194(5) Uani 1 1 d . .
H6 H 0.1022 0.6226 0.2830 0.023 Uiso 1 1 calc R U
C7 C 0.3819(4) 0.63426(14) 0.3540(4) 0.0214(5) Uani 1 1 d . .
H7 H 0.3819 0.6989 0.3548 0.026 Uiso 1 1 calc R U
C8 C 0.5485(4) 0.58905(16) 0.3954(4) 0.0221(5) Uani 1 1 d . .
H8 H 0.6615 0.6218 0.4248 0.027 Uiso 1 1 calc R U
F2 F 0.6518(2) -0.21509(8) 0.6544(3) 0.0266(4) Uani 1 1 d . .
N2 N 0.8033(3) 0.01885(12) 0.6906(3) 0.0158(4) Uani 1 1 d . .
B2 B 0.9776(4) 0.06810(19) 0.7348(5) 0.0227(6) Uani 1 1 d . .
H2B H 1.107(4) 0.0212(19) 0.763(5) 0.027 Uiso 1 1 d . U
C9 C 0.8054(3) -0.07629(14) 0.6928(3) 0.0164(5) Uani 1 1 d . .
H9 H 0.9195 -0.1081 0.7235 0.020 Uiso 1 1 calc R U
C10 C 0.6455(4) -0.12281(14) 0.6515(4) 0.0187(5) Uani 1 1 d . .
C11 C 0.4721(3) -0.08046(16) 0.6039(4) 0.0210(5) Uani 1 1 d . .
H11 H 0.3612 -0.1150 0.5740 0.025 Uiso 1 1 calc R U
C12 C 0.4693(3) 0.01216(16) 0.6023(4) 0.0203(5) Uani 1 1 d . .
H12 H 0.3542 0.0430 0.5707 0.024 Uiso 1 1 calc R U
C13 C 0.6357(3) 0.06385(14) 0.6471(3) 0.0164(5) Uani 1 1 d . .
C14 C 0.6324(4) 0.15894(15) 0.6454(4) 0.0211(5) Uani 1 1 d . .
H14 H 0.5170 0.1896 0.6165 0.025 Uiso 1 1 calc R U
C15 C 0.7946(4) 0.20982(14) 0.6851(4) 0.0265(6) Uani 1 1 d . .
H15 H 0.7870 0.2744 0.6816 0.032 Uiso 1 1 calc R U
C16 C 0.9656(4) 0.16907(16) 0.7294(5) 0.0269(6) Uani 1 1 d . .
H16 H 1.0745 0.2050 0.7561 0.032 Uiso 1 1 calc R U

loop_
_atom_site_aniso_label
_atom_site_aniso_U_11
_atom_site_aniso_U_22
_atom_site_aniso_U_33
_atom_site_aniso_U_23
_atom_site_aniso_U_13
_atom_site_aniso_U_12
F1 0.0314(8) 0.0139(6) 0.0382(9) -0.0012(6) 0.0072(7) -0.0038(6)
N1 0.0166(11) 0.0136(8) 0.0143(9) -0.0003(8) 0.0044(8) 0.0008(8)
B1 0.0190(14) 0.0229(11) 0.0177(12) -0.0006(10) 0.0051(11) -0.0022(11)
C1 0.0184(13) 0.0148(9) 0.0162(10) 0.0009(9) 0.0037(9) 0.0029(9)
C2 0.0246(12) 0.0133(9) 0.0200(11) -0.0005(9) 0.0051(9) -0.0001(10)
C3 0.0163(13) 0.0252(12) 0.0248(12) -0.0004(10) 0.0028(10) -0.0061(10)
C4 0.0152(13) 0.0224(11) 0.0216(12) 0.0003(9) 0.0025(10) 0.0010(9)
C5 0.0160(12) 0.0173(9) 0.0141(10) 0.0008(10) 0.0037(8) 0.0009(9)
C6 0.0235(14) 0.0177(10) 0.0170(11) 0.0008(9) 0.0047(10) 0.0030(9)
C7 0.0301(14) 0.0156(9) 0.0178(10) 0.0005(9) 0.0044(10) -0.0005(9)
C8 0.0234(13) 0.0240(10) 0.0189(11) -0.0017(9) 0.0048(10) -0.0087(10)
F2 0.0350(9) 0.0139(6) 0.0301(8) -0.0004(6) 0.0064(6) -0.0022(6)
N2 0.0183(10) 0.0139(8) 0.0145(9) 0.0000(7) 0.0023(8) -0.0004(7)
B2 0.0209(15) 0.0225(12) 0.0242(13) -0.0008(11) 0.0041(11) -0.0027(11)
C9 0.0194(12) 0.0141(9) 0.0151(11) 0.0009(8) 0.0029(9) 0.0037(9)
C10 0.0243(13) 0.0149(9) 0.0165(10) -0.0005(9) 0.0039(9) -0.0003(10)
C11 0.0193(13) 0.0251(11) 0.0177(11) 0.0006(9) 0.0024(9) -0.0046(9)
C12 0.0167(12) 0.0243(11) 0.0193(12) 0.0001(9) 0.0034(9) 0.0011(9)
C13 0.0191(12) 0.0168(9) 0.0131(10) 0.0013(10) 0.0035(9) 0.0021(10)
C14 0.0247(13) 0.0195(10) 0.0194(11) 0.0012(9) 0.0060(10) 0.0041(10)
C15 0.0381(15) 0.0145(9) 0.0269(13) -0.0009(9) 0.0076(11) -0.0027(10)
C16 0.0275(14) 0.0224(10) 0.0297(13) -0.0019(10) 0.0048(11) -0.0100(10)

loop_
_atom_type_symbol
_atom_type_description
_atom_type_scat_dispersion_real
_atom_type_scat_dispersion_imag
_atom_type_scat_source
C C 0.0033 0.0016 'International Tables Vol C Tables 4.2.6.8 and 6.1.1.4'
H H 0.0000 0.0000 'International Tables Vol C Tables 4.2.6.8 and 6.1.1.4'
B B 0.0013 0.0007 'International Tables Vol C Tables 4.2.6.8 and 6.1.1.4'
N N 0.0061 0.0033 'International Tables Vol C Tables 4.2.6.8 and 6.1.1.4'
F F 0.0171 0.0103 'International Tables Vol C Tables 4.2.6.8 and 6.1.1.4'

loop_
_geom_angle_atom_site_label_1
_geom_angle_atom_site_label_2
_geom_angle_atom_site_label_3
_geom_angle
C1 N1 C5 118.94(18)
C1 N1 B1 119.74(19)
C5 N1 B1 121.32(19)
N1 B1 C8 116.9(2)
N1 B1 H1B 114.9(14)
C8 B1 H1B 128.2(14)
C2 C1 N1 120.9(2)
C2 C1 H1 119.6
N1 C1 H1 119.6
C1 C2 F1 119.5(2)
C1 C2 C3 123.04(19)
F1 C2 C3 117.5(2)
C4 C3 C2 116.6(2)
C4 C3 H3 121.7
C2 C3 H3 121.7
C3 C4 C5 121.8(2)
C3 C4 H4 119.1
C5 C4 H4 119.1
C6 C5 N1 119.5(2)
C6 C5 C4 121.7(2)
N1 C5 C4 118.81(19)
C5 C6 C7 121.4(2)
C5 C6 H6 119.3
C7 C6 H6 119.3
C8 C7 C6 122.37(19)
C8 C7 H7 118.8
C6 C7 H7 118.8
C7 C8 B1 118.5(2)
C7 C8 H8 120.7
B1 C8 H8 120.7
C13 N2 C9 119.16(19)
C13 N2 B2 121.66(18)
C9 N2 B2 119.2(2)
N2 B2 C16 116.5(2)
N2 B2 H2B 113.9(14)
C16 B2 H2B 129.6(14)
C10 C9 N2 119.9(2)
C10 C9 H9 120.0
N2 C9 H9 120.0
C9 C10 F2 118.6(2)
C9 C10 C11 123.16(19)
F2 C10 C11 118.2(2)
C12 C11 C10 117.2(2)
C12 C11 H11 121.4
C10 C11 H11 121.4
C11 C12 C13 121.4(2)
C11 C12 H12 119.3
C13 C12 H12 119.3
N2 C13 C14 119.5(2)
N2 C13 C12 119.26(18)
C14 C13 C12 121.2(2)
C15 C14 C13 121.5(2)
C15 C14 H14 119.3
C13 C14 H14 119.3
C16 C15 C14 121.8(2)
C16 C15 H15 119.1
C14 C15 H15 119.1
C15 C16 B2 119.1(2)
C15 C16 H16 120.4
B2 C16 H16 120.4

loop_
_geom_bond_atom_site_label_1
_geom_bond_atom_site_label_2
_geom_bond_distance
F1 C2 1.365(2)
N1 C1 1.387(2)
N1 C5 1.397(3)
N1 B1 1.454(3)
B1 C8 1.485(3)
B1 H1B 1.15(3)
C1 C2 1.333(3)
C1 H1 0.9500
C2 C3 1.417(4)
C3 C4 1.362(3)
C3 H3 0.9500
C4 C5 1.426(3)
C4 H4 0.9500
C5 C6 1.390(3)
C6 C7 1.394(4)
C6 H6 0.9500
C7 C8 1.378(4)
C7 H7 0.9500
C8 H8 0.9500
F2 C10 1.356(2)
N2 C13 1.383(3)
N2 C9 1.398(2)
N2 B2 1.456(3)
B2 C16 1.486(3)
B2 H2B 1.16(3)
C9 C10 1.345(3)
C9 H9 0.9500
C10 C11 1.403(4)
C11 C12 1.360(3)
C11 H11 0.9500
C12 C13 1.425(3)
C12 H12 0.9500
C13 C14 1.397(3)
C14 C15 1.394(4)
C14 H14 0.9500
C15 C16 1.376(4)
C15 H15 0.9500
C16 H16 0.9500

loop_
_geom_torsion_atom_site_label_1
_geom_torsion_atom_site_label_2
_geom_torsion_atom_site_label_3
_geom_torsion_atom_site_label_4
_geom_torsion
C1 N1 B1 C8 180.0(2)
C5 N1 B1 C8 -0.5(3)
C5 N1 C1 C2 -1.3(3)
B1 N1 C1 C2 178.3(2)
N1 C1 C2 F1 -179.6(2)
N1 C1 C2 C3 0.6(4)
C1 C2 C3 C4 0.9(4)
F1 C2 C3 C4 -179.0(2)
C2 C3 C4 C5 -1.6(4)
C1 N1 C5 C6 -179.7(2)
B1 N1 C5 C6 0.8(3)
C1 N1 C5 C4 0.6(3)
B1 N1 C5 C4 -179.0(2)
C3 C4 C5 C6 -178.8(2)
C3 C4 C5 N1 0.9(4)
N1 C5 C6 C7 -0.6(4)
C4 C5 C6 C7 179.2(2)
C5 C6 C7 C8 0.1(4)
C6 C7 C8 B1 0.2(4)
N1 B1 C8 C7 0.0(3)
C13 N2 B2 C16 -0.3(4)
C9 N2 B2 C16 179.8(2)
C13 N2 C9 C10 0.5(3)
B2 N2 C9 C10 -179.7(2)
N2 C9 C10 F2 179.88(19)
N2 C9 C10 C11 0.4(4)
C9 C10 C11 C12 -0.6(4)
F2 C10 C11 C12 179.9(2)
C10 C11 C12 C13 0.0(3)
C9 N2 C13 C14 179.7(2)
B2 N2 C13 C14 -0.1(3)
C9 N2 C13 C12 -1.0(3)
B2 N2 C13 C12 179.1(2)
C11 C12 C13 N2 0.8(4)
C11 C12 C13 C14 -180.0(2)
N2 C13 C14 C15 0.5(4)
C12 C13 C14 C15 -178.7(2)
C13 C14 C15 C16 -0.5(4)
C14 C15 C16 B2 0.0(4)
N2 B2 C16 C15 0.3(4)
